data_2018047
loop_
_publ_author_name
'Ghadermazi, Mohammad'
'Olmstead, Marilyn M.'
'Attar Gharamaleki, Jafar'
'Rostami, Shahideh'

_publ_section_title
;
 Statistically disordered short hydrogen bonds in (pipzH~2~)(cdoH)~2~
 and a comparison with (pipzH~2~)(cdo)&#x00B7;H~2~O (pipz is piperazine
 and cdoH~2~ is chelidonic acid)
;
_journal_coeditor_code SK3402
_journal_issue 4
_journal_name_full 'Acta Crystallographica Section C'
_journal_page_first o134
_journal_page_last o138
_journal_paper_doi 10.1107/S0108270111008110
_journal_volume 67
_journal_year 2011
_chemical_formula_iupac 'C4 H12 N2 2+ , 2C7 H3 O6 -'
_chemical_formula_moiety 'C4 H12 N2 2+, 2(C7 H3 O6 -)'
_chemical_formula_sum 'C18 H18 N2 O12'
_chemical_formula_weight 454.34
_chemical_name_common (pipH~2~)(cdoH)~2~
_chemical_name_systematic
;
piperazine-1,4-diium bis(6-carboxy-4-oxo-4<i>H</i>-pyran-2-carboxylate)
;
_space_group_IT_number 2
_symmetry_cell_setting triclinic
_symmetry_space_group_name_Hall '-P 1'
_symmetry_space_group_name_H-M 'P -1'
_atom_sites_solution_hydrogens geom
_atom_sites_solution_primary direct
_atom_sites_solution_secondary difmap
_audit_creation_method SHELXL97
_cell_angle_alpha 90.377(2)
_cell_angle_beta 94.110(2)
_cell_angle_gamma 104.538(3)
_cell_formula_units_Z 1
_cell_length_a 6.7880(3)
_cell_length_b 8.0650(4)
_cell_length_c 8.5675(4)
_cell_measurement_reflns_used 5711
_cell_measurement_temperature 87(2)
_cell_measurement_theta_max 31.5
_cell_measurement_theta_min 2.6
_cell_volume 452.70(4)
_computing_cell_refinement 'SAINT (Bruker, 2010)'
_computing_data_collection 'APEX2 (Bruker, 2010)'
_computing_data_reduction 'SAINT (Bruker, 2010)'
_computing_molecular_graphics 'XP in SHELXTL (Sheldrick, 2008)'
_computing_publication_material 'SHELXL97 (Sheldrick, 2008)'
_computing_structure_refinement 'SHELXL97 (Sheldrick, 2008)'
_computing_structure_solution 'SHELXS97 (Sheldrick, 2008)'
_diffrn_ambient_temperature 87(2)
_diffrn_detector_area_resol_mean 8.3
_diffrn_measured_fraction_theta_full 0.986
_diffrn_measured_fraction_theta_max 0.986
_diffrn_measurement_device_type 'Bruker SMART APEXII'
_diffrn_measurement_method \w
_diffrn_radiation_monochromator graphite
_diffrn_radiation_source 'fine-focus sealed tube'
_diffrn_radiation_type MoK\a
_diffrn_radiation_wavelength 0.71073
_diffrn_reflns_av_R_equivalents 0.0114
_diffrn_reflns_av_sigmaI/netI 0.0124
_diffrn_reflns_limit_h_max 9
_diffrn_reflns_limit_h_min -9
_diffrn_reflns_limit_k_max 11
_diffrn_reflns_limit_k_min -11
_diffrn_reflns_limit_l_max 12
_diffrn_reflns_limit_l_min -12
_diffrn_reflns_number 7496
_diffrn_reflns_theta_full 31.54
_diffrn_reflns_theta_max 31.54
_diffrn_reflns_theta_min 2.38
_exptl_absorpt_coefficient_mu 0.143
_exptl_absorpt_correction_T_max 0.976
_exptl_absorpt_correction_T_min 0.956
_exptl_absorpt_correction_type multi-scan
_exptl_absorpt_process_details '(SADABS; Sheldrick, 1996)'
_exptl_crystal_colour colourless
_exptl_crystal_density_diffrn 1.667
_exptl_crystal_density_method 'not measured'
_exptl_crystal_description block
_exptl_crystal_F_000 236
_exptl_crystal_size_max 0.36
_exptl_crystal_size_mid 0.34
_exptl_crystal_size_min 0.22
_refine_diff_density_max 0.529
_refine_diff_density_min -0.235
_refine_ls_extinction_method none
_refine_ls_goodness_of_fit_ref 1.056
_refine_ls_hydrogen_treatment mixed
_refine_ls_matrix_type full
_refine_ls_number_parameters 153
_refine_ls_number_reflns 2971
_refine_ls_number_restraints 0
_refine_ls_restrained_S_all 1.056
_refine_ls_R_factor_all 0.0328
_refine_ls_R_factor_gt 0.0313
_refine_ls_shift/su_max 0.001
_refine_ls_shift/su_mean 0.000
_refine_ls_structure_factor_coef Fsqd
_refine_ls_weighting_details 'calc w = 1/[\s^2^(Fo^2^)+(0.0569P)^2^+0.1111P] where P=(Fo^2^+2Fc^2^)/3'
_refine_ls_weighting_scheme calc
_refine_ls_wR_factor_gt 0.0909
_refine_ls_wR_factor_ref 0.0923
_reflns_number_gt 2806
_reflns_number_total 2971
_reflns_threshold_expression I>2\s(I)
_cod_data_source_file sk3402.cif
_cod_data_source_block II
_cod_database_code 2018047
_cod_database_fobs_code 2018047

loop_
_symmetry_equiv_pos_as_xyz
'x, y, z'
'-x, -y, -z'

loop_
_atom_site_type_symbol
_atom_site_label
_atom_site_fract_x
_atom_site_fract_y
_atom_site_fract_z
_atom_site_U_iso_or_equiv
_atom_site_adp_type
_atom_site_calc_flag
_atom_site_refinement_flags
_atom_site_occupancy
_atom_site_disorder_assembly
_atom_site_disorder_group
O O1 0.74410(8) 0.54080(6) 0.11379(6) 0.01081(11) Uani d . 1 . .
O O2 0.91492(9) 0.85356(7) 0.03521(6) 0.01557(12) Uani d . 1 . .
H H2 0.977(8) 0.964(6) 0.006(7) 0.056(11) Uiso d P 0.50 . .
O O3 0.86543(9) 0.78085(7) -0.22173(6) 0.01539(12) Uani d . 1 . .
O O4 0.62761(9) 0.13354(7) -0.19429(7) 0.01478(12) Uani d . 1 . .
O O5 0.58838(9) 0.23123(7) 0.39606(6) 0.01451(12) Uani d . 1 . .
O O6 0.60388(9) 0.51366(7) 0.38810(7) 0.01521(12) Uani d . 1 . .
H H6 0.523(7) 0.502(6) 0.469(5) 0.046(9) Uiso d P 0.50 . .
C C1 0.77985(10) 0.56304(9) -0.03965(8) 0.01025(13) Uani d . 1 . .
C C2 0.74579(11) 0.43258(9) -0.14573(8) 0.01153(13) Uani d . 1 . .
H H2A 0.7744 0.4561 -0.2514 0.014 Uiso calc R 1 . .
C C3 0.66578(10) 0.25639(9) -0.10008(8) 0.01113(13) Uani d . 1 . .
C C4 0.63217(11) 0.23805(9) 0.06593(8) 0.01156(13) Uani d . 1 . .
H H4 0.5836 0.1273 0.1068 0.014 Uiso calc R 1 . .
C C5 0.66982(10) 0.37790(9) 0.16164(8) 0.01017(13) Uani d . 1 . .
C C6 0.61799(10) 0.36981(9) 0.33080(8) 0.01090(13) Uani d . 1 . .
C C7 0.85932(10) 0.74826(9) -0.08149(8) 0.01129(13) Uani d . 1 . .
N N1 0.81573(9) 1.02489(8) -0.44256(7) 0.01217(12) Uani d . 1 . .
H H1A 0.7998 0.9521 -0.3596 0.015 Uiso calc R 1 . .
H H1B 0.7091 1.0766 -0.4481 0.015 Uiso calc R 1 . .
C C8 0.80952(11) 0.92372(9) -0.59066(8) 0.01256(13) Uani d . 1 . .
H H8A 0.8168 1.0002 -0.6811 0.015 Uiso calc R 1 . .
H H8B 0.6793 0.8341 -0.6042 0.015 Uiso calc R 1 . .
C C9 1.01302(11) 1.15908(9) -0.41500(8) 0.01219(13) Uani d . 1 . .
H H9A 1.0144 1.2216 -0.3149 0.015 Uiso calc R 1 . .
H H9B 1.0264 1.2426 -0.5002 0.015 Uiso calc R 1 . .

loop_
_atom_site_aniso_label
_atom_site_aniso_U_11
_atom_site_aniso_U_22
_atom_site_aniso_U_33
_atom_site_aniso_U_12
_atom_site_aniso_U_13
_atom_site_aniso_U_23
O1 0.0142(2) 0.0079(2) 0.0094(2) 0.00030(17) 0.00286(17) 0.00102(17)
O2 0.0219(3) 0.0097(2) 0.0120(2) -0.00178(19) 0.00101(19) -0.00019(19)
O3 0.0214(3) 0.0126(2) 0.0111(2) 0.0018(2) 0.00261(19) 0.00244(18)
O4 0.0184(3) 0.0117(2) 0.0131(2) 0.00134(19) 0.00252(19) -0.00338(19)
O5 0.0189(3) 0.0120(2) 0.0132(2) 0.00420(19) 0.00339(19) 0.00338(19)
O6 0.0221(3) 0.0102(2) 0.0131(2) 0.00213(19) 0.00652(19) -0.00104(18)
C1 0.0109(3) 0.0097(3) 0.0096(3) 0.0012(2) 0.0017(2) 0.0013(2)
C2 0.0129(3) 0.0109(3) 0.0103(3) 0.0017(2) 0.0017(2) 0.0000(2)
C3 0.0115(3) 0.0102(3) 0.0113(3) 0.0018(2) 0.0016(2) -0.0005(2)
C4 0.0136(3) 0.0091(3) 0.0114(3) 0.0015(2) 0.0023(2) 0.0001(2)
C5 0.0114(3) 0.0086(3) 0.0102(3) 0.0013(2) 0.0021(2) 0.0012(2)
C6 0.0112(3) 0.0107(3) 0.0100(3) 0.0013(2) 0.0013(2) -0.0002(2)
C7 0.0110(3) 0.0099(3) 0.0123(3) 0.0011(2) 0.0016(2) 0.0010(2)
N1 0.0123(3) 0.0111(3) 0.0128(3) 0.0020(2) 0.0027(2) -0.0003(2)
C8 0.0128(3) 0.0122(3) 0.0118(3) 0.0016(2) -0.0001(2) -0.0012(2)
C9 0.0131(3) 0.0097(3) 0.0128(3) 0.0011(2) 0.0014(2) -0.0012(2)

loop_
_atom_type_symbol
_atom_type_description
_atom_type_scat_dispersion_real
_atom_type_scat_dispersion_imag
_atom_type_scat_source
C C 0.0033 0.0016 'International Tables Vol C Tables 4.2.6.8 and 6.1.1.4'
H H 0.0000 0.0000 'International Tables Vol C Tables 4.2.6.8 and 6.1.1.4'
N N 0.0061 0.0033 'International Tables Vol C Tables 4.2.6.8 and 6.1.1.4'
O O 0.0106 0.0060 'International Tables Vol C Tables 4.2.6.8 and 6.1.1.4'

loop_
_geom_angle_atom_site_label_1
_geom_angle_atom_site_label_2
_geom_angle_atom_site_label_3
_geom_angle_site_symmetry_1
_geom_angle_site_symmetry_3
_geom_angle
_geom_angle_publ_flag
C1 O1 C5 . . 117.73(5) ?
C7 O2 H2 . . 113(3) ?
C6 O6 H6 . . 113(3) ?
C2 C1 O1 . . 123.44(6) ?
C2 C1 C7 . . 122.85(6) ?
O1 C1 C7 . . 113.71(6) ?
C1 C2 C3 . . 120.76(6) ?
C1 C2 H2A . . 119.6 ?
C3 C2 H2A . . 119.6 ?
O4 C3 C2 . . 122.84(6) ?
O4 C3 C4 . . 123.14(6) ?
C2 C3 C4 . . 114.02(6) ?
C5 C4 C3 . . 120.26(6) ?
C5 C4 H4 . . 119.9 ?
C3 C4 H4 . . 119.9 ?
C4 C5 O1 . . 123.76(6) ?
C4 C5 C6 . . 122.98(6) ?
O1 C5 C6 . . 113.10(6) ?
O5 C6 O6 . . 127.44(7) ?
O5 C6 C5 . . 118.82(6) ?
O6 C6 C5 . . 113.70(6) ?
O3 C7 O2 . . 127.56(7) ?
O3 C7 C1 . . 117.31(6) ?
O2 C7 C1 . . 115.13(6) ?
C8 N1 C9 . . 111.47(5) ?
C8 N1 H1A . . 109.3 ?
C9 N1 H1A . . 109.3 ?
C8 N1 H1B . . 109.3 ?
C9 N1 H1B . . 109.3 ?
H1A N1 H1B . . 108.0 ?
N1 C8 C9 . 2_774 110.03(6) ?
N1 C8 H8A . . 109.7 ?
C9 C8 H8A 2_774 . 109.7 ?
N1 C8 H8B . . 109.7 ?
C9 C8 H8B 2_774 . 109.7 ?
H8A C8 H8B . . 108.2 ?
N1 C9 C8 . 2_774 109.96(6) ?
N1 C9 H9A . . 109.7 ?
C8 C9 H9A 2_774 . 109.7 ?
N1 C9 H9B . . 109.7 ?
C8 C9 H9B 2_774 . 109.7 ?
H9A C9 H9B . . 108.2 ?

loop_
_geom_bond_atom_site_label_1
_geom_bond_atom_site_label_2
_geom_bond_site_symmetry_2
_geom_bond_distance
_geom_bond_publ_flag
O1 C1 . 1.3588(8) ?
O1 C5 . 1.3610(8) ?
O2 C7 . 1.2794(9) y
O2 H2 . 0.93(4) ?
O3 C7 . 1.2330(9) y
O4 C3 . 1.2373(8) y
O5 C6 . 1.2303(9) y
O6 C6 . 1.2850(9) y
O6 H6 . 0.91(4) ?
C1 C2 . 1.3496(9) ?
C1 C7 . 1.5104(10) ?
C2 C3 . 1.4551(10) ?
C2 H2A . 0.9500 ?
C3 C4 . 1.4592(10) ?
C4 C5 . 1.3502(9) ?
C4 H4 . 0.9500 ?
C5 C6 . 1.5137(10) ?
N1 C8 . 1.4962(9) ?
N1 C9 . 1.4981(9) ?
N1 H1A . 0.9200 ?
N1 H1B . 0.9200 ?
C8 C9 2_774 1.5151(10) ?
C8 H8A . 0.9900 ?
C8 H8B . 0.9900 ?
C9 C8 2_774 1.5151(10) ?
C9 H9A . 0.9900 ?
C9 H9B . 0.9900 ?

loop_
_geom_hbond_atom_site_label_D
_geom_hbond_atom_site_label_H
_geom_hbond_atom_site_label_A
_geom_hbond_site_symmetry_A
_geom_hbond_distance_DH
_geom_hbond_distance_HA
_geom_hbond_distance_DA
_geom_hbond_angle_DHA
O2 H2 O2 2_775 0.93(4) 1.52(4) 2.4549(11) 177(6)
O6 H6 O6 2_666 0.91(4) 1.53(4) 2.4395(11) 177(5)
N1 H1A O3 . 0.92 1.94 2.8032(8) 156
N1 H1B O5 1_564 0.92 2.09 2.8419(8) 138

loop_
_geom_torsion_atom_site_label_1
_geom_torsion_atom_site_label_2
_geom_torsion_atom_site_label_3
_geom_torsion_atom_site_label_4
_geom_torsion_site_symmetry_1
_geom_torsion_site_symmetry_2
_geom_torsion_site_symmetry_3
_geom_torsion_site_symmetry_4
_geom_torsion
_geom_torsion_publ_flag
C5 O1 C1 C2 . . . . -0.09(10) ?
C5 O1 C1 C7 . . . . 179.24(6) ?
O1 C1 C2 C3 . . . . 0.31(11) ?
C7 C1 C2 C3 . . . . -178.95(6) ?
C1 C2 C3 O4 . . . . 178.15(7) ?
C1 C2 C3 C4 . . . . -1.06(10) ?
O4 C3 C4 C5 . . . . -177.53(7) ?
C2 C3 C4 C5 . . . . 1.68(10) ?
C3 C4 C5 O1 . . . . -1.62(11) ?
C3 C4 C5 C6 . . . . 173.51(6) ?
C1 O1 C5 C4 . . . . 0.77(10) ?
C1 O1 C5 C6 . . . . -174.80(6) ?
C4 C5 C6 O5 . . . . 18.57(11) ?
O1 C5 C6 O5 . . . . -165.82(6) ?
C4 C5 C6 O6 . . . . -159.28(7) ?
O1 C5 C6 O6 . . . . 16.33(9) ?
C2 C1 C7 O3 . . . . 10.25(11) ?
O1 C1 C7 O3 . . . . -169.08(6) ?
C2 C1 C7 O2 . . . . -169.06(7) ?
O1 C1 C7 O2 . . . . 11.62(9) ?
C9 N1 C8 C9 . . . 2_774 57.73(8) ?
C8 N1 C9 C8 . . . 2_774 -57.69(8) ?
